data_1518501
loop_
_publ_author_name
'Vummaleti, Sai V. C.'
'Nelson, David J.'
'Poater, Albert'
'G\'omez-Su\'arez, Adri\'an'
'Cordes, David B.'
'Slawin, Alexandra M. Z.'
'Nolan, Steven P.'
'Cavallo, Luigi'

_publ_section_title
;
 What can NMR spectroscopy of selenoureas and phosphinidenes teach us
 about the \p-accepting abilities of N-heterocyclic carbenes?
;
_journal_issue 3
_journal_name_full 'Chem. Sci.'
_journal_page_first 1895
_journal_paper_doi 10.1039/C4SC03264K
_journal_volume 6
_journal_year 2015
_chemical_absolute_configuration ad
_chemical_formula_moiety 'C23 H32 N2 Se'
_chemical_formula_sum 'C23 H32 N2 Se'
_chemical_formula_weight 415.48
_chemical_name_systematic '[Se(IAd)]'
_space_group_crystal_system orthorhombic
_space_group_IT_number 33
_space_group_name_Hall 'P 2c -2n'
_space_group_name_H-M_alt 'P n a 21'
_symmetry_space_group_name_Hall 'P 2c -2n'
_symmetry_space_group_name_H-M 'P n a 21'
_atom_sites_solution_hydrogens geom
_atom_sites_solution_primary direct
_atom_sites_solution_secondary difmap
_audit_update_record
;
2014-09-17 deposited with the CCDC.
2015-01-02 downloaded from the CCDC.
;
_cell_angle_alpha 90.0000
_cell_angle_beta 90.0000
_cell_angle_gamma 90.0000
_cell_formula_units_Z 4
_cell_length_a 23.300(2)
_cell_length_b 7.0807(7)
_cell_length_c 11.6415(13)
_cell_measurement_reflns_used 6161
_cell_measurement_temperature 173
_cell_measurement_theta_max 25.35
_cell_measurement_theta_min 1.75
_cell_volume 1920.6(3)
_computing_cell_refinement 'CrystalClear-SM Expert 2.1 b29'
_computing_data_collection 'CrystalClear-SM Expert 2.1 b29 (Rigaku, 2013)'
_computing_data_reduction 'CrystalClear-SM Expert 2.1 b29'
_computing_molecular_graphics 'CrystalStructure 4.1'
_computing_publication_material 'CrystalStructure 4.1 (Rigaku, 2014)'
_computing_structure_refinement 'SHELXL2013 (Sheldrick, 2008)'
_computing_structure_solution 'DIRDIF99-PATTY (Gould, et al., 1999)'
_diffrn_ambient_temperature 173
_diffrn_detector_area_resol_mean 5.811
_diffrn_measured_fraction_theta_full 1.000
_diffrn_measured_fraction_theta_max 1.000
_diffrn_measurement_device_type 'Rigaku XtaLAB P200'
_diffrn_measurement_method \w
_diffrn_radiation_type 'Mo K\a'
_diffrn_radiation_wavelength 0.71075
_diffrn_reflns_av_R_equivalents 0.0402
_diffrn_reflns_Laue_measured_fraction_full 1.000
_diffrn_reflns_Laue_measured_fraction_max 1.000
_diffrn_reflns_limit_h_max 28
_diffrn_reflns_limit_h_min -28
_diffrn_reflns_limit_k_max 8
_diffrn_reflns_limit_k_min -8
_diffrn_reflns_limit_l_max 14
_diffrn_reflns_limit_l_min -13
_diffrn_reflns_number 22163
_diffrn_reflns_point_group_measured_fraction_full 0.999
_diffrn_reflns_point_group_measured_fraction_max 0.998
_diffrn_reflns_theta_full 25.242
_diffrn_reflns_theta_max 25.381
_diffrn_reflns_theta_min 1.748
_diffrn_standards_number 0
_exptl_absorpt_coefficient_mu 1.965
_exptl_absorpt_correction_T_max 0.906
_exptl_absorpt_correction_T_min 0.746
_exptl_absorpt_correction_type multi-scan
_exptl_absorpt_process_details 'REQAB (Rigaku, 1998)'
_exptl_crystal_colour colorless
_exptl_crystal_density_diffrn 1.437
_exptl_crystal_density_method 'not measured'
_exptl_crystal_description prism
_exptl_crystal_F_000 872.00
_exptl_crystal_recrystallization_method 'Re-crystallisation from solvent: DCM, pentane'
_exptl_crystal_size_max 0.120
_exptl_crystal_size_mid 0.050
_exptl_crystal_size_min 0.050
_refine_diff_density_max 1.05
_refine_diff_density_min -0.15
_refine_ls_abs_structure_details
;
 Flack x determined using 1490 quotients [(I+)-(I-)]/[(I+)+(I-)]
 (Parsons and Flack (2004), Acta Cryst. A60, s61).
;
_refine_ls_abs_structure_Flack 0.007(4)
_refine_ls_extinction_method none
_refine_ls_goodness_of_fit_ref 1.015
_refine_ls_hydrogen_treatment constr
_refine_ls_number_parameters 235
_refine_ls_number_reflns 3522
_refine_ls_number_restraints 1
_refine_ls_R_factor_all 0.0257
_refine_ls_R_factor_gt 0.0238
_refine_ls_shift/su_max 0.000
_refine_ls_structure_factor_coef Fsqd
_refine_ls_weighting_details 'w = 1/[\s^2^(Fo^2^)+(0.0357P)^2^+0.0000P] where P=(Fo^2^+2Fc^2^)/3'
_refine_ls_weighting_scheme calc
_refine_ls_wR_factor_gt 0.0562
_refine_ls_wR_factor_ref 0.0568
_reflns_number_gt 3326
_reflns_number_total 3522
_reflns_threshold_expression F^2^>2.0\s(F^2^)
_cod_data_source_file c4sc03264k2.cif
_cod_data_source_block '[Se(IAd)]'
_cod_depositor_comments 'Adding full bibliography for 1518501--1518512.cif.'
_cod_database_code 1518501

loop_
_symmetry_equiv_pos_site_id
_space_group_symop_operation_xyz
1 +X,+Y,+Z
2 1/2-X,1/2+Y,1/2+Z
3 1/2+X,1/2-Y,+Z
4 -X,-Y,1/2+Z

loop_
_atom_site_label
_atom_site_type_symbol
_atom_site_fract_x
_atom_site_fract_y
_atom_site_fract_z
_atom_site_U_iso_or_equiv
_atom_site_adp_type
_atom_site_occupancy
_atom_site_site_symmetry_multiplicity
_atom_site_calc_flag
_atom_site_refinement_flags
Se1 Se 0.38477(2) 0.60157(4) 0.50692(4) 0.02580(10) Uani 1 4 d .
N2 N 0.35425(11) 0.3764(3) 0.7066(2) 0.0231(6) Uani 1 4 d .
N5 N 0.42702(11) 0.5644(3) 0.7404(2) 0.0217(5) Uani 1 4 d .
C1 C 0.38836(11) 0.5125(4) 0.6576(3) 0.0212(6) Uani 1 4 d .
C3 C 0.37272(14) 0.3447(5) 0.8172(3) 0.0278(7) Uani 1 4 d .
C4 C 0.41703(14) 0.4585(5) 0.8382(3) 0.0265(7) Uani 1 4 d .
C6 C 0.30277(12) 0.2789(4) 0.6547(3) 0.0232(7) Uani 1 4 d .
C7 C 0.32069(12) 0.1639(5) 0.5496(3) 0.0265(7) Uani 1 4 d .
C8 C 0.26781(13) 0.0682(4) 0.4969(5) 0.0350(8) Uani 1 4 d .
C9 C 0.24192(15) -0.0668(5) 0.5849(4) 0.0375(9) Uani 1 4 d .
C10 C 0.22370(14) 0.0452(5) 0.6909(3) 0.0341(8) Uani 1 4 d .
C11 C 0.27633(14) 0.1434(5) 0.7432(3) 0.0312(8) Uani 1 4 d .
C12 C 0.25725(14) 0.4268(4) 0.6227(3) 0.0290(8) Uani 1 4 d .
C13 C 0.20516(14) 0.3283(5) 0.5702(4) 0.0388(9) Uani 1 4 d .
C14 C 0.22386(15) 0.2197(6) 0.4635(3) 0.0403(9) Uani 1 4 d .
C15 C 0.17889(14) 0.1933(5) 0.6580(4) 0.0410(9) Uani 1 4 d .
C16 C 0.47499(12) 0.7064(4) 0.7318(3) 0.0201(6) Uani 1 4 d .
C17 C 0.52105(13) 0.6303(4) 0.6494(3) 0.0242(7) Uani 1 4 d .
C18 C 0.57051(13) 0.7738(5) 0.6416(3) 0.0271(7) Uani 1 4 d .
C19 C 0.59723(14) 0.8019(5) 0.7601(3) 0.0302(8) Uani 1 4 d .
C20 C 0.55171(14) 0.8790(4) 0.8424(3) 0.0267(7) Uani 1 4 d .
C21 C 0.50243(13) 0.7349(4) 0.8505(3) 0.0234(6) Uani 1 4 d .
C22 C 0.45224(15) 0.8988(4) 0.6914(3) 0.0242(8) Uani 1 4 d .
C23 C 0.50215(14) 1.0390(4) 0.6803(3) 0.0272(7) Uani 1 4 d .
C24 C 0.54676(14) 0.9618(5) 0.5965(3) 0.0294(7) Uani 1 4 d .
C25 C 0.52986(16) 1.0692(5) 0.7982(3) 0.0290(8) Uani 1 4 d .
H3 H 0.35662 0.25666 0.86966 0.0334 Uiso 1 4 calc R
H4 H 0.43804 0.46565 0.90804 0.0318 Uiso 1 4 calc R
H7A H 0.34911 0.06698 0.57235 0.0317 Uiso 1 4 calc R
H7B H 0.3388 0.24793 0.49206 0.0317 Uiso 1 4 calc R
H8 H 0.27949 -0.00421 0.42697 0.0420 Uiso 1 4 calc R
H9A H 0.27056 -0.16361 0.60668 0.0450 Uiso 1 4 calc R
H9B H 0.20824 -0.1317 0.5513 0.0450 Uiso 1 4 calc R
H10 H 0.20683 -0.04314 0.74879 0.0409 Uiso 1 4 calc R
H11A H 0.30509 0.04765 0.76621 0.0374 Uiso 1 4 calc R
H11B H 0.26479 0.21471 0.8126 0.0374 Uiso 1 4 calc R
H12A H 0.2455 0.4975 0.6922 0.0347 Uiso 1 4 calc R
H12B H 0.27351 0.51771 0.56692 0.0347 Uiso 1 4 calc R
H13 H 0.176 0.42526 0.54801 0.0466 Uiso 1 4 calc R
H14A H 0.24111 0.30776 0.40718 0.0484 Uiso 1 4 calc R
H14B H 0.19007 0.15938 0.42723 0.0484 Uiso 1 4 calc R
H15A H 0.1447 0.13086 0.62481 0.0492 Uiso 1 4 calc R
H15B H 0.16674 0.26438 0.72712 0.0492 Uiso 1 4 calc R
H17A H 0.50419 0.60997 0.57234 0.0291 Uiso 1 4 calc R
H17B H 0.53574 0.5078 0.67794 0.0291 Uiso 1 4 calc R
H18 H 0.60035 0.72547 0.58732 0.0326 Uiso 1 4 calc R
H19A H 0.6297 0.89166 0.75489 0.0363 Uiso 1 4 calc R
H19B H 0.6121 0.68 0.78931 0.0363 Uiso 1 4 calc R
H20 H 0.56911 0.89661 0.92014 0.0321 Uiso 1 4 calc R
H21A H 0.5174 0.61294 0.87922 0.0281 Uiso 1 4 calc R
H21B H 0.47312 0.78089 0.9053 0.0281 Uiso 1 4 calc R
H22A H 0.43283 0.88452 0.61629 0.0291 Uiso 1 4 calc R
H22B H 0.42387 0.94733 0.74744 0.0291 Uiso 1 4 calc R
H23 H 0.48725 1.1623 0.65089 0.0327 Uiso 1 4 calc R
H24A H 0.57844 1.05385 0.58784 0.0353 Uiso 1 4 calc R
H24B H 0.52895 0.94233 0.52024 0.0353 Uiso 1 4 calc R
H25A H 0.56213 1.15949 0.79172 0.0349 Uiso 1 4 calc R
H25B H 0.50134 1.12196 0.85248 0.0349 Uiso 1 4 calc R

loop_
_atom_site_aniso_label
_atom_site_aniso_U_11
_atom_site_aniso_U_22
_atom_site_aniso_U_33
_atom_site_aniso_U_12
_atom_site_aniso_U_13
_atom_site_aniso_U_23
Se1 0.02634(15) 0.02912(16) 0.02194(16) -0.00752(11) -0.00107(18) 0.00248(19)
N2 0.0218(14) 0.0225(13) 0.0251(14) -0.0023(10) 0.0031(11) 0.0000(11)
N5 0.0202(13) 0.0221(13) 0.0227(14) -0.0016(10) 0.0019(11) 0.0008(11)
C1 0.0190(15) 0.0199(15) 0.0247(17) 0.0017(11) 0.0026(13) 0.0002(13)
C3 0.0305(17) 0.0277(17) 0.0252(18) -0.0031(14) 0.0036(14) 0.0049(15)
C4 0.0285(17) 0.0285(16) 0.0224(17) -0.0012(14) 0.0015(14) 0.0036(14)
C6 0.0169(14) 0.0214(15) 0.0313(18) -0.0029(12) 0.0007(12) -0.0014(14)
C7 0.0204(15) 0.0217(15) 0.0372(18) 0.0003(12) 0.0019(13) -0.0039(14)
C8 0.0332(15) 0.0285(15) 0.043(2) -0.0067(12) -0.001(2) -0.005(2)
C9 0.0290(18) 0.0222(17) 0.061(3) -0.0046(14) -0.0062(18) 0.0029(16)
C10 0.0236(16) 0.0277(17) 0.051(2) -0.0072(14) 0.0015(16) 0.0111(17)
C11 0.0264(18) 0.0275(16) 0.040(2) -0.0036(14) 0.0037(15) 0.0073(16)
C12 0.0224(16) 0.0183(15) 0.046(2) 0.0012(12) 0.0077(15) 0.0015(15)
C13 0.0189(16) 0.0285(18) 0.069(3) 0.0021(14) -0.0056(17) 0.011(2)
C14 0.0318(18) 0.041(2) 0.048(2) -0.0112(16) -0.0138(16) 0.0099(18)
C15 0.0190(15) 0.0328(19) 0.071(3) -0.0011(14) 0.0064(18) 0.0071(19)
C16 0.0160(14) 0.0200(15) 0.0244(16) -0.0042(12) 0.0007(12) 0.0007(13)
C17 0.0240(16) 0.0257(16) 0.0231(17) 0.0014(12) 0.0013(14) -0.0034(13)
C18 0.0190(14) 0.0364(18) 0.0261(17) -0.0006(13) 0.0036(13) -0.0022(15)
C19 0.0196(15) 0.037(2) 0.034(2) 0.0002(14) -0.0023(14) 0.0030(16)
C20 0.0237(16) 0.0321(17) 0.0245(18) -0.0041(13) -0.0059(13) -0.0012(14)
C21 0.0229(15) 0.0261(16) 0.0212(17) -0.0010(12) 0.0001(13) 0.0001(14)
C22 0.0198(17) 0.0227(18) 0.030(2) 0.0014(12) -0.0031(14) 0.0012(14)
C23 0.0270(16) 0.0205(15) 0.0342(19) -0.0025(13) -0.0063(14) 0.0039(15)
C24 0.0281(17) 0.0339(18) 0.0263(18) -0.0109(14) -0.0038(14) 0.0039(15)
C25 0.031(2) 0.0263(16) 0.030(2) -0.0048(15) -0.0015(16) -0.0032(15)

loop_
_atom_type_symbol
_atom_type_description
_atom_type_scat_dispersion_real
_atom_type_scat_dispersion_imag
_atom_type_scat_source
C C 0.0033 0.0016
;
International Tables for Crystallography
(Vol. C, Tables 4.2.6.8 and 6.1.1.4)
;
H H 0.0000 0.0000
;
International Tables for Crystallography
(Vol. C, Table 6.1.1.4)
;
N N 0.0061 0.0033
;
International Tables for Crystallography
(Vol. C, Tables 4.2.6.8 and 6.1.1.4)
;
Se Se -0.0929 2.2259
;
International Tables for Crystallography
(Vol. C, Tables 4.2.6.8 and 6.1.1.4)
;

loop_
_geom_angle_atom_site_label_1
_geom_angle_atom_site_label_2
_geom_angle_atom_site_label_3
_geom_angle
_geom_angle_publ_flag
C1 N2 C3 108.8(3) yes
C1 N2 C6 127.9(3) yes
C3 N2 C6 123.3(3) yes
C1 N5 C4 108.9(3) yes
C1 N5 C16 128.3(3) yes
C4 N5 C16 122.8(3) yes
Se1 C1 N2 127.0(2) yes
Se1 C1 N5 126.9(2) yes
N2 C1 N5 106.0(3) yes
N2 C3 C4 108.4(3) yes
N5 C4 C3 107.9(3) yes
N2 C6 C7 110.3(2) yes
N2 C6 C11 109.6(3) yes
N2 C6 C12 109.5(2) yes
C7 C6 C11 108.3(3) yes
C7 C6 C12 111.0(3) yes
C11 C6 C12 108.1(2) yes
C6 C7 C8 109.6(3) yes
C7 C8 C9 109.1(4) yes
C7 C8 C14 109.2(3) yes
C9 C8 C14 110.2(3) yes
C8 C9 C10 109.1(3) yes
C9 C10 C11 109.5(3) yes
C9 C10 C15 110.1(3) yes
C11 C10 C15 109.5(3) yes
C6 C11 C10 109.7(3) yes
C6 C12 C13 109.5(3) yes
C12 C13 C14 109.2(3) yes
C12 C13 C15 109.6(3) yes
C14 C13 C15 110.1(3) yes
C8 C14 C13 109.7(3) yes
C10 C15 C13 108.9(3) yes
N5 C16 C17 109.0(2) yes
N5 C16 C21 109.6(2) yes
N5 C16 C22 110.9(2) yes
C17 C16 C21 108.5(2) yes
C17 C16 C22 111.2(3) yes
C21 C16 C22 107.6(2) yes
C16 C17 C18 109.2(2) yes
C17 C18 C19 109.7(3) yes
C17 C18 C24 108.8(2) yes
C19 C18 C24 110.1(3) yes
C18 C19 C20 109.2(3) yes
C19 C20 C21 108.6(3) yes
C19 C20 C25 109.6(3) yes
C21 C20 C25 110.9(3) yes
C16 C21 C20 110.0(3) yes
C16 C22 C23 109.8(3) yes
C22 C23 C24 109.8(3) yes
C22 C23 C25 109.5(3) yes
C24 C23 C25 109.6(3) yes
C18 C24 C23 109.8(3) yes
C20 C25 C23 108.6(3) yes
N2 C3 H3 125.804 no
C4 C3 H3 125.784 no
N5 C4 H4 126.061 no
C3 C4 H4 126.069 no
C6 C7 H7A 109.742 no
C6 C7 H7B 109.745 no
C8 C7 H7A 109.745 no
C8 C7 H7B 109.739 no
H7A C7 H7B 108.220 no
C7 C8 H8 109.467 no
C9 C8 H8 109.473 no
C14 C8 H8 109.476 no
C8 C9 H9A 109.855 no
C8 C9 H9B 109.864 no
C10 C9 H9A 109.851 no
C10 C9 H9B 109.861 no
H9A C9 H9B 108.286 no
C9 C10 H10 109.239 no
C11 C10 H10 109.248 no
C15 C10 H10 109.233 no
C6 C11 H11A 109.729 no
C6 C11 H11B 109.732 no
C10 C11 H11A 109.739 no
C10 C11 H11B 109.741 no
H11A C11 H11B 108.197 no
C6 C12 H12A 109.752 no
C6 C12 H12B 109.754 no
C13 C12 H12A 109.773 no
C13 C12 H12B 109.771 no
H12A C12 H12B 108.227 no
C12 C13 H13 109.266 no
C14 C13 H13 109.276 no
C15 C13 H13 109.276 no
C8 C14 H14A 109.742 no
C8 C14 H14B 109.731 no
C13 C14 H14A 109.732 no
C13 C14 H14B 109.725 no
H14A C14 H14B 108.210 no
C10 C15 H15A 109.915 no
C10 C15 H15B 109.912 no
C13 C15 H15A 109.918 no
C13 C15 H15B 109.918 no
H15A C15 H15B 108.318 no
C16 C17 H17A 109.833 no
C16 C17 H17B 109.842 no
C18 C17 H17A 109.855 no
C18 C17 H17B 109.849 no
H17A C17 H17B 108.277 no
C17 C18 H18 109.382 no
C19 C18 H18 109.396 no
C24 C18 H18 109.392 no
C18 C19 H19A 109.831 no
C18 C19 H19B 109.838 no
C20 C19 H19A 109.830 no
C20 C19 H19B 109.838 no
H19A C19 H19B 108.268 no
C19 C20 H20 109.269 no
C21 C20 H20 109.244 no
C25 C20 H20 109.247 no
C16 C21 H21A 109.654 no
C16 C21 H21B 109.656 no
C20 C21 H21A 109.653 no
C20 C21 H21B 109.652 no
H21A C21 H21B 108.161 no
C16 C22 H22A 109.712 no
C16 C22 H22B 109.713 no
C23 C22 H22A 109.711 no
C23 C22 H22B 109.712 no
H22A C22 H22B 108.200 no
C22 C23 H23 109.316 no
C24 C23 H23 109.322 no
C25 C23 H23 109.317 no
C18 C24 H24A 109.714 no
C18 C24 H24B 109.715 no
C23 C24 H24A 109.711 no
C23 C24 H24B 109.714 no
H24A C24 H24B 108.200 no
C20 C25 H25A 109.984 no
C20 C25 H25B 109.982 no
C23 C25 H25A 109.971 no
C23 C25 H25B 109.972 no
H25A C25 H25B 108.355 no

loop_
_geom_bond_atom_site_label_1
_geom_bond_atom_site_label_2
_geom_bond_distance
_geom_bond_publ_flag
Se1 C1 1.866(3) yes
N2 C1 1.373(4) yes
N2 C3 1.376(4) yes
N2 C6 1.510(4) yes
N5 C1 1.370(4) yes
N5 C4 1.383(4) yes
N5 C16 1.507(4) yes
C3 C4 1.332(5) yes
C6 C7 1.528(5) yes
C6 C11 1.537(5) yes
C6 C12 1.536(4) yes
C7 C8 1.534(5) yes
C8 C9 1.525(6) yes
C8 C14 1.533(5) yes
C9 C10 1.527(6) yes
C10 C11 1.536(5) yes
C10 C15 1.529(5) yes
C12 C13 1.527(5) yes
C13 C14 1.525(6) yes
C13 C15 1.527(6) yes
C16 C17 1.536(4) yes
C16 C21 1.536(4) yes
C16 C22 1.535(4) yes
C17 C18 1.539(4) yes
C18 C19 1.527(5) yes
C18 C24 1.534(5) yes
C19 C20 1.529(5) yes
C20 C21 1.539(4) yes
C20 C25 1.528(5) yes
C22 C23 1.534(5) yes
C23 C24 1.526(5) yes
C23 C25 1.533(5) yes
C3 H3 0.950 no
C4 H4 0.950 no
C7 H7A 0.990 no
C7 H7B 0.990 no
C8 H8 1.000 no
C9 H9A 0.990 no
C9 H9B 0.990 no
C10 H10 1.000 no
C11 H11A 0.990 no
C11 H11B 0.990 no
C12 H12A 0.990 no
C12 H12B 0.990 no
C13 H13 1.000 no
C14 H14A 0.990 no
C14 H14B 0.990 no
C15 H15A 0.990 no
C15 H15B 0.990 no
C17 H17A 0.990 no
C17 H17B 0.990 no
C18 H18 1.000 no
C19 H19A 0.990 no
C19 H19B 0.990 no
C20 H20 1.000 no
C21 H21A 0.990 no
C21 H21B 0.990 no
C22 H22A 0.990 no
C22 H22B 0.990 no
C23 H23 1.000 no
C24 H24A 0.990 no
C24 H24B 0.990 no
C25 H25A 0.990 no
C25 H25B 0.990 no

loop_
_geom_contact_atom_site_label_1
_geom_contact_atom_site_label_2
_geom_contact_distance
_geom_contact_publ_flag
_geom_contact_site_symmetry_2
Se1 C6 3.439(3) no .
Se1 C7 3.475(3) no .
Se1 C12 3.490(3) no .
Se1 C16 3.438(3) no .
Se1 C17 3.588(3) no .
Se1 C22 3.393(3) no .
C1 C7 3.187(4) no .
C1 C12 3.141(4) no .
C1 C17 3.204(4) no .
C1 C22 3.139(4) no .
C3 C7 3.580(5) no .
C3 C11 2.796(5) no .
C3 C12 3.564(5) no .
C4 C17 3.491(5) no .
C4 C21 2.795(5) no .
C6 C9 2.943(5) no .
C6 C14 2.917(5) no .
C6 C15 2.950(4) no .
C7 C10 2.919(5) no .
C7 C13 2.943(4) no .
C7 C15 3.543(5) no .
C8 C11 2.923(7) no .
C8 C12 2.941(5) no .
C8 C15 2.932(6) no .
C9 C12 3.540(5) no .
C9 C13 2.930(5) no .
C10 C12 2.922(5) no .
C10 C14 2.922(5) no .
C11 C13 2.919(5) no .
C11 C14 3.520(5) no .
C16 C19 2.946(4) no .
C16 C24 2.923(4) no .
C16 C25 2.972(4) no .
C17 C20 2.942(5) no .
C17 C23 2.949(4) no .
C17 C25 3.564(5) no .
C18 C21 2.916(4) no .
C18 C22 2.952(5) no .
C18 C25 2.932(5) no .
C19 C22 3.539(5) no .
C19 C23 2.931(5) no .
C20 C22 2.912(5) no .
C20 C24 2.923(5) no .
C21 C23 2.926(5) no .
C21 C24 3.519(5) no .
Se1 H7B 2.7290 no .
Se1 H12B 2.7497 no .
Se1 H17A 2.8855 no .
Se1 H22A 2.6247 no .
N2 H4 3.1158 no .
N2 H7A 2.6941 no .
N2 H7B 2.6827 no .
N2 H11A 2.6855 no .
N2 H11B 2.6791 no .
N2 H12A 2.6803 no .
N2 H12B 2.6806 no .
N5 H3 3.1148 no .
N5 H17A 2.6770 no .
N5 H17B 2.6659 no .
N5 H21A 2.6765 no .
N5 H21B 2.6810 no .
N5 H22A 2.6917 no .
N5 H22B 2.7137 no .
C1 H3 3.1500 no .
C1 H4 3.1544 no .
C1 H7A 3.4310 no .
C1 H7B 2.9251 no .
C1 H12A 3.3546 no .
C1 H12B 2.8769 no .
C1 H17A 2.9573 no .
C1 H17B 3.4423 no .
C1 H22A 2.8713 no .
C1 H22B 3.3554 no .
C3 H7A 3.5065 no .
C3 H11A 2.6945 no .
C3 H11B 2.6785 no .
C3 H12A 3.4748 no .
C4 H17B 3.3548 no .
C4 H21A 2.6254 no .
C4 H21B 2.7437 no .
C6 H3 2.8041 no .
C6 H8 3.3674 no .
C6 H9A 3.2701 no .
C6 H10 3.3760 no .
C6 H13 3.3675 no .
C6 H14A 3.2260 no .
C6 H15B 3.2814 no .
C7 H9A 2.6804 no .
C7 H9B 3.3536 no .
C7 H11A 2.6778 no .
C7 H11B 3.3469 no .
C7 H12A 3.3772 no .
C7 H12B 2.7431 no .
C7 H14A 2.6876 no .
C7 H14B 3.3604 no .
C8 H10 3.3521 no .
C8 H11A 3.2562 no .
C8 H12B 3.2884 no .
C8 H13 3.3649 no .
C8 H15A 3.2621 no .
C9 H7A 2.6750 no .
C9 H7B 3.3507 no .
C9 H11A 2.6981 no .
C9 H11B 3.3593 no .
C9 H14A 3.3632 no .
C9 H14B 2.7186 no .
C9 H15A 2.7029 no .
C9 H15B 3.3628 no .
C10 H7A 3.2352 no .
C10 H8 3.3543 no .
C10 H12A 3.2427 no .
C10 H13 3.3532 no .
C10 H14B 3.2693 no .
C11 H3 2.5120 no .
C11 H7A 2.6691 no .
C11 H7B 3.3488 no .
C11 H9A 2.6962 no .
C11 H9B 3.3618 no .
C11 H12A 2.6749 no .
C11 H12B 3.3527 no .
C11 H15A 3.3636 no .
C11 H15B 2.6998 no .
C12 H7A 3.3786 no .
C12 H7B 2.7436 no .
C12 H11A 3.3524 no .
C12 H11B 2.6780 no .
C12 H14A 2.6735 no .
C12 H14B 3.3487 no .
C12 H15A 3.3567 no .
C12 H15B 2.6919 no .
C13 H7B 3.2935 no .
C13 H8 3.3649 no .
C13 H9B 3.2653 no .
C13 H10 3.3529 no .
C13 H11B 3.2467 no .
C14 H7A 3.3604 no .
C14 H7B 2.7061 no .
C14 H9A 3.3659 no .
C14 H9B 2.7144 no .
C14 H12A 3.3488 no .
C14 H12B 2.6911 no .
C14 H15A 2.7065 no .
C14 H15B 3.3604 no .
C15 H9A 3.3627 no .
C15 H9B 2.7034 no .
C15 H11A 3.3611 no .
C15 H11B 2.6958 no .
C15 H12A 2.6842 no .
C15 H12B 3.3556 no .
C15 H14A 3.3594 no .
C15 H14B 2.7100 no .
C16 H4 2.8034 no .
C16 H18 3.3730 no .
C16 H19B 3.2695 no .
C16 H20 3.3813 no .
C16 H23 3.3746 no .
C16 H24B 3.2302 no .
C16 H25B 3.3181 no .
C17 H19A 3.3676 no .
C17 H19B 2.6976 no .
C17 H21A 2.6795 no .
C17 H21B 3.3553 no .
C17 H22A 2.7592 no .
C17 H22B 3.3864 no .
C17 H24A 3.3608 no .
C17 H24B 2.6787 no .
C18 H20 3.3574 no .
C18 H21A 3.2376 no .
C18 H22A 3.3154 no .
C18 H23 3.3676 no .
C18 H25A 3.2480 no .
C19 H17A 3.3654 no .
C19 H17B 2.7027 no .
C19 H21A 2.6779 no .
C19 H21B 3.3526 no .
C19 H24A 2.7200 no .
C19 H24B 3.3645 no .
C19 H25A 2.6862 no .
C19 H25B 3.3592 no .
C20 H17B 3.2727 no .
C20 H18 3.3587 no .
C20 H22B 3.2136 no .
C20 H23 3.3537 no .
C20 H24A 3.2709 no .
C21 H4 2.5171 no .
C21 H17A 3.3566 no .
C21 H17B 2.6874 no .
C21 H19A 3.3560 no .
C21 H19B 2.6810 no .
C21 H22A 3.3441 no .
C21 H22B 2.6553 no .
C21 H25A 3.3822 no .
C21 H25B 2.7407 no .
C22 H17A 2.7513 no .
C22 H17B 3.3874 no .
C22 H21A 3.3437 no .
C22 H21B 2.6706 no .
C22 H24A 3.3625 no .
C22 H24B 2.6948 no .
C22 H25A 3.3654 no .
C22 H25B 2.7056 no .
C23 H17A 3.2876 no .
C23 H18 3.3666 no .
C23 H19A 3.2673 no .
C23 H20 3.3539 no .
C23 H21B 3.2650 no .
C24 H17A 2.6960 no .
C24 H17B 3.3611 no .
C24 H19A 2.7165 no .
C24 H19B 3.3667 no .
C24 H22A 2.7201 no .
C24 H22B 3.3608 no .
C24 H25A 2.6927 no .
C24 H25B 3.3592 no .
C25 H19A 2.6919 no .
C25 H19B 3.3581 no .
C25 H21A 3.3778 no .
C25 H21B 2.7329 no .
C25 H22A 3.3626 no .
C25 H22B 2.6820 no .
C25 H24A 2.7003 no .
C25 H24B 3.3586 no .
H3 H4 2.4471 no .
H3 H11A 2.2544 no .
H3 H11B 2.2600 no .
H4 H17B 3.5280 no .
H4 H21A 2.1493 no .
H4 H21B 2.3773 no .
H7A H8 2.3979 no .
H7A H9A 2.4850 no .
H7A H9B 3.5795 no .
H7A H11A 2.4827 no .
H7A H11B 3.5744 no .
H7A H14A 3.5967 no .
H7B H8 2.3814 no .
H7B H9A 3.5777 no .
H7B H11A 3.5796 no .
H7B H12B 2.5928 no .
H7B H14A 2.5173 no .
H8 H9A 2.3862 no .
H8 H9B 2.3803 no .
H8 H14A 2.3942 no .
H8 H14B 2.3838 no .
H9A H10 2.3811 no .
H9A H11A 2.5167 no .
H9A H11B 3.5973 no .
H9B H10 2.3833 no .
H9B H14B 2.5521 no .
H9B H15A 2.5260 no .
H10 H11A 2.3866 no .
H10 H11B 2.3893 no .
H10 H15A 2.3868 no .
H10 H15B 2.3828 no .
H11A H12A 3.5799 no .
H11A H15B 3.5991 no .
H11B H12A 2.4852 no .
H11B H12B 3.5811 no .
H11B H15B 2.5166 no .
H12A H13 2.3878 no .
H12A H14A 3.5812 no .
H12A H15A 3.5876 no .
H12A H15B 2.5015 no .
H12B H13 2.3746 no .
H12B H14A 2.4976 no .
H12B H14B 3.5863 no .
H12B H15B 3.5895 no .
H13 H14A 2.3836 no .
H13 H14B 2.3725 no .
H13 H15A 2.3826 no .
H13 H15B 2.3858 no .
H14B H15A 2.5395 no .
H17A H18 2.3915 no .
H17A H19B 3.5983 no .
H17A H21A 3.5858 no .
H17A H22A 2.6087 no .
H17A H24A 3.5922 no .
H17A H24B 2.4978 no .
H17B H18 2.3989 no .
H17B H19B 2.5166 no .
H17B H21A 2.4955 no .
H17B H21B 3.5880 no .
H17B H24B 3.5864 no .
H18 H19A 2.3786 no .
H18 H19B 2.3891 no .
H18 H24A 2.3806 no .
H18 H24B 2.3948 no .
H19A H20 2.3864 no .
H19A H21A 3.5828 no .
H19A H24A 2.5549 no .
H19A H25A 2.5018 no .
H19A H25B 3.5909 no .
H19B H20 2.3823 no .
H19B H21A 2.4879 no .
H19B H21B 3.5805 no .
H19B H25A 3.5893 no .
H20 H21A 2.3902 no .
H20 H21B 2.3882 no .
H20 H25A 2.3929 no .
H20 H25B 2.3790 no .
H21A H22B 3.5649 no .
H21B H22A 3.5693 no .
H21B H22B 2.4664 no .
H21B H25B 2.5774 no .
H22A H23 2.3746 no .
H22A H24B 2.5365 no .
H22A H25B 3.5965 no .
H22B H23 2.4002 no .
H22B H25A 3.5917 no .
H22B H25B 2.5065 no .
H23 H24A 2.3755 no .
H23 H24B 2.3840 no .
H23 H25A 2.3942 no .
H23 H25B 2.3868 no .
H24A H25A 2.5174 no .
H24A H25B 3.5988 no .
H24B H25A 3.5987 no .
Se1 H7A 3.4829 no 1_565
Se1 H9A 3.3459 no 1_565
Se1 H19B 3.2246 no 4_664
Se1 H21A 3.1166 no 4_664
Se1 H25A 3.2664 no 4_674
N2 H14B 3.4170 no 2_555
N2 H22B 3.4767 no 1_545
N2 H23 3.5104 no 1_545
N5 H14B 3.5531 no 2_555
N5 H23 3.3409 no 1_545
C1 H23 3.3857 no 1_545
C3 H9B 3.3186 no 2_555
C3 H14B 2.9572 no 2_555
C3 H18 3.2449 no 4_665
C3 H22B 3.1619 no 1_545
C3 H23 3.5409 no 1_545
C3 H25B 3.4114 no 1_545
C4 H14B 3.0534 no 2_555
C4 H17A 3.3214 no 4_665
C4 H18 3.2045 no 4_665
C4 H23 3.4399 no 1_545
C4 H25B 3.0928 no 1_545
C7 H19B 3.5852 no 4_664
C7 H20 3.0078 no 4_664
C7 H22A 3.3681 no 1_545
C8 H11B 3.3831 no 2_544
C8 H12A 3.5960 no 2_544
C9 H11B 3.5305 no 2_544
C9 H12A 3.3299 no 1_545
C9 H12B 3.0402 no 1_545
C9 H18 3.4849 no 3_455
C10 H14A 3.1368 no 2_545
C10 H19B 3.2584 no 3_455
C11 H8 3.5348 no 2_555
C11 H14A 3.0752 no 2_545
C12 H9A 2.9230 no 1_565
C12 H9B 3.4307 no 1_565
C12 H19A 3.5851 no 3_465
C13 H19A 3.4127 no 3_465
C13 H24A 3.0751 no 3_465
C14 H10 3.4168 no 2_554
C14 H11A 3.3349 no 2_554
C14 H12A 3.5997 no 2_544
C15 H18 3.5806 no 3_455
C15 H19A 3.3496 no 3_465
C15 H19B 3.4273 no 3_455
C15 H24A 3.0577 no 3_465
C15 H25A 3.3030 no 3_465
C17 H4 3.0440 no 4_664
C17 H15A 3.4355 no 3_555
C17 H23 3.4063 no 1_545
C18 H3 3.5987 no 4_664
C18 H4 3.2105 no 4_664
C18 H9B 3.5237 no 3_555
C18 H13 3.4304 no 3_565
C18 H15A 3.3523 no 3_555
C19 H7B 3.1041 no 4_665
C19 H10 3.1457 no 3_555
C19 H15B 3.4933 no 3_565
C20 H7A 3.5575 no 4_665
C20 H7B 3.2177 no 4_665
C20 H24B 3.0693 no 4_675
C21 H17A 3.5581 no 4_665
C21 H23 3.5806 no 4_675
C21 H24B 3.1087 no 4_675
C22 H7A 3.0190 no 1_565
C22 H20 3.5102 no 4_674
C23 H17B 3.4107 no 1_565
C23 H20 3.4835 no 4_674
C23 H21B 3.4935 no 4_674
C24 H13 3.1665 no 3_565
C24 H20 3.5371 no 4_674
C24 H21B 2.9139 no 4_674
C24 H25B 3.1113 no 4_674
C25 H15B 3.4994 no 3_565
C25 H17B 3.4095 no 1_565
C25 H24B 2.9265 no 4_675
H3 C18 3.5987 no 4_665
H3 H9B 2.7166 no 2_555
H3 H13 3.2241 no 2_545
H3 H14B 3.1247 no 2_555
H3 H18 2.7280 no 4_665
H3 H22B 3.0458 no 1_545
H3 H24B 3.4881 no 4_665
H3 H25B 3.5100 no 1_545
H4 C17 3.0440 no 4_665
H4 C18 3.2105 no 4_665
H4 H14B 3.2927 no 2_555
H4 H15A 3.3843 no 2_555
H4 H17A 2.3994 no 4_665
H4 H17B 3.2064 no 4_665
H4 H18 2.6434 no 4_665
H4 H24B 3.2623 no 4_665
H4 H25B 2.9182 no 1_545
H7A Se1 3.4829 no 1_545
H7A C20 3.5575 no 4_664
H7A C22 3.0190 no 1_545
H7A H20 2.6148 no 4_664
H7A H22A 2.3950 no 1_545
H7A H22B 2.8119 no 1_545
H7A H23 3.4134 no 1_545
H7B C19 3.1041 no 4_664
H7B C20 3.2177 no 4_664
H7B H10 3.3674 no 2_554
H7B H19A 3.0230 no 4_664
H7B H19B 2.6721 no 4_664
H7B H20 2.5204 no 4_664
H8 C11 3.5348 no 2_544
H8 H11B 2.6073 no 2_544
H8 H12A 2.7944 no 2_544
H8 H15B 3.1092 no 2_544
H8 H19A 3.0208 no 4_664
H9A Se1 3.3459 no 1_545
H9A C12 2.9230 no 1_545
H9A H12A 2.6627 no 1_545
H9A H12B 2.3045 no 1_545
H9A H14A 3.5147 no 2_545
H9B C3 3.3186 no 2_544
H9B C12 3.4307 no 1_545
H9B C18 3.5237 no 3_455
H9B H3 2.7166 no 2_544
H9B H11B 3.0495 no 2_544
H9B H12A 3.2152 no 1_545
H9B H12B 2.9169 no 1_545
H9B H13 3.2259 no 1_545
H9B H18 2.6336 no 3_455
H9B H19A 3.5149 no 3_455
H9B H19B 3.5794 no 3_455
H10 C14 3.4168 no 2_545
H10 C19 3.1457 no 3_455
H10 H7B 3.3674 no 2_545
H10 H12A 3.4388 no 1_545
H10 H14A 2.4466 no 2_545
H10 H18 3.3698 no 3_455
H10 H19A 3.0536 no 3_455
H10 H19B 2.4563 no 3_455
H11A C14 3.3349 no 2_545
H11A H13 3.4216 no 2_545
H11A H14A 2.5956 no 2_545
H11A H14B 3.3294 no 2_545
H11A H22B 2.8656 no 1_545
H11B C8 3.3831 no 2_555
H11B C9 3.5305 no 2_555
H11B H8 2.6073 no 2_555
H11B H9B 3.0495 no 2_555
H11B H12B 3.3923 no 2_545
H11B H14A 3.0878 no 2_545
H11B H14B 3.5778 no 2_555
H12A C8 3.5960 no 2_555
H12A C9 3.3299 no 1_565
H12A C14 3.5997 no 2_555
H12A H8 2.7944 no 2_555
H12A H9A 2.6627 no 1_565
H12A H9B 3.2152 no 1_565
H12A H10 3.4388 no 1_565
H12A H14A 3.3447 no 2_555
H12A H14B 3.3247 no 2_555
H12A H19A 2.9032 no 3_465
H12B C9 3.0402 no 1_565
H12B H9A 2.3045 no 1_565
H12B H9B 2.9169 no 1_565
H12B H11B 3.3923 no 2_554
H13 C18 3.4304 no 3_465
H13 C24 3.1665 no 3_465
H13 H3 3.2241 no 2_554
H13 H9B 3.2259 no 1_565
H13 H11A 3.4216 no 2_554
H13 H18 3.0712 no 3_465
H13 H19A 2.9402 no 3_465
H13 H24A 2.3247 no 3_465
H13 H24B 3.5669 no 3_465
H14A C10 3.1368 no 2_554
H14A C11 3.0752 no 2_554
H14A H9A 3.5147 no 2_554
H14A H10 2.4466 no 2_554
H14A H11A 2.5956 no 2_554
H14A H11B 3.0878 no 2_554
H14A H12A 3.3447 no 2_544
H14B N2 3.4170 no 2_544
H14B N5 3.5531 no 2_544
H14B C3 2.9572 no 2_544
H14B C4 3.0534 no 2_544
H14B H3 3.1247 no 2_544
H14B H4 3.2927 no 2_544
H14B H11A 3.3294 no 2_554
H14B H11B 3.5778 no 2_544
H14B H12A 3.3247 no 2_544
H15A C17 3.4355 no 3_455
H15A C18 3.3523 no 3_455
H15A H4 3.3843 no 2_544
H15A H17B 2.7914 no 3_455
H15A H18 2.7612 no 3_455
H15A H19B 3.0148 no 3_455
H15A H24A 2.7482 no 3_465
H15A H25A 3.1114 no 3_465
H15B C19 3.4933 no 3_465
H15B C25 3.4994 no 3_465
H15B H8 3.1092 no 2_555
H15B H19A 2.6040 no 3_465
H15B H19B 3.4707 no 3_455
H15B H24A 2.9186 no 3_465
H15B H25A 2.6071 no 3_465
H17A C4 3.3214 no 4_664
H17A C21 3.5581 no 4_664
H17A H4 2.3994 no 4_664
H17A H21A 2.7926 no 4_664
H17A H21B 3.4235 no 4_664
H17A H23 3.3226 no 1_545
H17A H25B 3.1891 no 4_674
H17B C23 3.4107 no 1_545
H17B C25 3.4095 no 1_545
H17B H4 3.2064 no 4_664
H17B H15A 2.7914 no 3_555
H17B H23 2.7130 no 1_545
H17B H24A 3.5244 no 1_545
H17B H25A 2.8662 no 1_545
H17B H25B 3.4979 no 1_545
H18 C3 3.2449 no 4_664
H18 C4 3.2045 no 4_664
H18 C9 3.4849 no 3_555
H18 C15 3.5806 no 3_555
H18 H3 2.7280 no 4_664
H18 H4 2.6434 no 4_664
H18 H9B 2.6336 no 3_555
H18 H10 3.3698 no 3_555
H18 H13 3.0712 no 3_565
H18 H15A 2.7612 no 3_555
H19A C12 3.5851 no 3_565
H19A C13 3.4127 no 3_565
H19A C15 3.3496 no 3_565
H19A H7B 3.0230 no 4_665
H19A H8 3.0208 no 4_665
H19A H9B 3.5149 no 3_555
H19A H10 3.0536 no 3_555
H19A H12A 2.9032 no 3_565
H19A H13 2.9402 no 3_565
H19A H15B 2.6040 no 3_565
H19B Se1 3.2246 no 4_665
H19B C7 3.5852 no 4_665
H19B C10 3.2584 no 3_555
H19B C15 3.4273 no 3_555
H19B H7B 2.6721 no 4_665
H19B H9B 3.5794 no 3_555
H19B H10 2.4563 no 3_555
H19B H15A 3.0148 no 3_555
H19B H15B 3.4707 no 3_555
H20 C7 3.0078 no 4_665
H20 C22 3.5102 no 4_675
H20 C23 3.4835 no 4_675
H20 C24 3.5371 no 4_675
H20 H7A 2.6148 no 4_665
H20 H7B 2.5204 no 4_665
H20 H22A 2.7601 no 4_675
H20 H23 3.0190 no 4_675
H20 H24B 2.8069 no 4_675
H21A Se1 3.1166 no 4_665
H21A H17A 2.7926 no 4_665
H21A H23 3.5421 no 4_675
H21A H25A 3.5260 no 1_545
H21A H25B 3.5104 no 1_545
H21B C23 3.4935 no 4_675
H21B C24 2.9139 no 4_675
H21B H17A 3.4235 no 4_665
H21B H23 3.0313 no 4_675
H21B H24A 2.7071 no 4_675
H21B H24B 2.3735 no 4_675
H22A C7 3.3681 no 1_565
H22A H7A 2.3950 no 1_565
H22A H20 2.7601 no 4_674
H22A H25B 3.4332 no 4_674
H22B N2 3.4767 no 1_565
H22B C3 3.1619 no 1_565
H22B H3 3.0458 no 1_565
H22B H7A 2.8119 no 1_565
H22B H11A 2.8656 no 1_565
H22B H24B 3.4503 no 4_675
H23 N2 3.5104 no 1_565
H23 N5 3.3409 no 1_565
H23 C1 3.3857 no 1_565
H23 C3 3.5409 no 1_565
H23 C4 3.4399 no 1_565
H23 C17 3.4063 no 1_565
H23 C21 3.5806 no 4_674
H23 H7A 3.4134 no 1_565
H23 H17A 3.3226 no 1_565
H23 H17B 2.7130 no 1_565
H23 H20 3.0190 no 4_674
H23 H21A 3.5421 no 4_674
H23 H21B 3.0313 no 4_674
H24A C13 3.0751 no 3_565
H24A C15 3.0577 no 3_565
H24A H13 2.3247 no 3_565
H24A H15A 2.7482 no 3_565
H24A H15B 2.9186 no 3_565
H24A H17B 3.5244 no 1_565
H24A H21B 2.7071 no 4_674
H24A H25B 3.5373 no 4_674
H24B C20 3.0693 no 4_674
H24B C21 3.1087 no 4_674
H24B C25 2.9265 no 4_674
H24B H3 3.4881 no 4_664
H24B H4 3.2623 no 4_664
H24B H13 3.5669 no 3_565
H24B H20 2.8069 no 4_674
H24B H21B 2.3735 no 4_674
H24B H22B 3.4503 no 4_674
H24B H25A 3.4786 no 4_674
H24B H25B 2.1259 no 4_674
H25A Se1 3.2664 no 4_675
H25A C15 3.3030 no 3_565
H25A H15A 3.1114 no 3_565
H25A H15B 2.6071 no 3_565
H25A H17B 2.8662 no 1_565
H25A H21A 3.5260 no 1_565
H25A H24B 3.4786 no 4_675
H25B C3 3.4114 no 1_565
H25B C4 3.0928 no 1_565
H25B C24 3.1113 no 4_675
H25B H3 3.5100 no 1_565
H25B H4 2.9182 no 1_565
H25B H17A 3.1891 no 4_675
H25B H17B 3.4979 no 1_565
H25B H21A 3.5104 no 1_565
H25B H22A 3.4332 no 4_675
H25B H24A 3.5373 no 4_675
H25B H24B 2.1259 no 4_675

loop_
_geom_torsion_atom_site_label_1
_geom_torsion_atom_site_label_2
_geom_torsion_atom_site_label_3
_geom_torsion_atom_site_label_4
_geom_torsion
_geom_torsion_publ_flag
C1 N2 C3 C4 0.5(3) no
C3 N2 C1 Se1 176.8(2) no
C3 N2 C1 N5 -0.9(3) no
C1 N2 C6 C7 63.5(3) no
C1 N2 C6 C11 -177.4(2) no
C1 N2 C6 C12 -58.9(4) no
C6 N2 C1 Se1 -5.8(4) no
C6 N2 C1 N5 176.4(2) no
C3 N2 C6 C7 -119.5(3) no
C3 N2 C6 C11 -0.4(4) no
C3 N2 C6 C12 118.0(3) no
C6 N2 C3 C4 -177.0(2) no
C1 N5 C4 C3 -0.7(3) no
C4 N5 C1 Se1 -176.8(2) no
C4 N5 C1 N2 1.0(3) no
C1 N5 C16 C17 -68.2(3) no
C1 N5 C16 C21 173.2(2) no
C1 N5 C16 C22 54.6(4) no
C16 N5 C1 Se1 1.1(4) no
C16 N5 C1 N2 178.8(2) no
C4 N5 C16 C17 109.4(3) no
C4 N5 C16 C21 -9.2(3) no
C4 N5 C16 C22 -127.8(3) no
C16 N5 C4 C3 -178.7(2) no
N2 C3 C4 N5 0.1(4) no
N2 C6 C7 C8 -179.2(2) no
N2 C6 C11 C10 179.6(2) no
N2 C6 C12 C13 -180.0(2) no
C7 C6 C11 C10 -60.0(3) no
C11 C6 C7 C8 60.9(3) no
C7 C6 C12 C13 58.0(3) no
C12 C6 C7 C8 -57.7(3) no
C11 C6 C12 C13 -60.6(3) no
C12 C6 C11 C10 60.3(3) no
C6 C7 C8 C9 -61.7(3) no
C6 C7 C8 C14 58.7(4) no
C7 C8 C9 C10 60.8(3) no
C7 C8 C14 C13 -61.1(4) no
C9 C8 C14 C13 58.6(4) no
C14 C8 C9 C10 -59.0(4) no
C8 C9 C10 C11 -60.2(3) no
C8 C9 C10 C15 60.2(3) no
C9 C10 C11 C6 60.2(3) no
C9 C10 C15 C13 -60.4(3) no
C11 C10 C15 C13 60.0(4) no
C15 C10 C11 C6 -60.7(4) no
C6 C12 C13 C14 -59.3(4) no
C6 C12 C13 C15 61.5(3) no
C12 C13 C14 C8 61.5(4) no
C12 C13 C15 C10 -60.6(4) no
C14 C13 C15 C10 59.7(4) no
C15 C13 C14 C8 -58.9(3) no
N5 C16 C17 C18 -179.2(2) no
N5 C16 C21 C20 179.70(19) no
N5 C16 C22 C23 -178.5(2) no
C17 C16 C21 C20 60.8(3) no
C21 C16 C17 C18 -59.9(3) no
C17 C16 C22 C23 -57.0(3) no
C22 C16 C17 C18 58.2(3) no
C21 C16 C22 C23 61.6(3) no
C22 C16 C21 C20 -59.6(3) no
C16 C17 C18 C19 60.7(3) no
C16 C17 C18 C24 -59.9(3) no
C17 C18 C19 C20 -60.9(3) no
C17 C18 C24 C23 61.8(3) no
C19 C18 C24 C23 -58.5(3) no
C24 C18 C19 C20 58.8(3) no
C18 C19 C20 C21 60.5(3) no
C18 C19 C20 C25 -60.7(3) no
C19 C20 C21 C16 -61.1(3) no
C19 C20 C25 C23 61.6(3) no
C21 C20 C25 C23 -58.3(3) no
C25 C20 C21 C16 59.4(3) no
C16 C22 C23 C24 57.8(3) no
C16 C22 C23 C25 -62.6(3) no
C22 C23 C24 C18 -60.8(3) no
C22 C23 C25 C20 59.6(3) no
C24 C23 C25 C20 -60.9(3) no
C25 C23 C24 C18 59.4(3) no
